data_4063355
loop_
_publ_author_name
'Mutoh, Yuichiro'
'Imai, Kohei'
'Kimura, Yusuke'
'Ikeda, Yousuke'
'Ishii, Youichi'

_publ_section_title
;
 Reversibility of Disubstituted Vinylidene - Internal Alkyne Isomerization
 at Cationic Ruthenium and Iron Complexes
;
_journal_issue 2
_journal_name_full Organometallics
_journal_page_first 204
_journal_page_last 207
_journal_paper_doi 10.1021/om101109c
_journal_volume 30
_journal_year 2011
_chemical_formula_moiety 'C75 H58 B F24 N P2 Ru '
_chemical_formula_sum 'C75 H58 B F24 N P2 Ru'
_chemical_formula_weight 1603.08
_space_group_IT_number 14
_symmetry_cell_setting monoclinic
_symmetry_Int_Tables_number 14
_symmetry_space_group_name_Hall '-P 2yn'
_symmetry_space_group_name_H-M 'P 1 21/n 1'
_cell_angle_alpha 90.0000
_cell_angle_beta 93.3977(14)
_cell_angle_gamma 90.0000
_cell_formula_units_Z 4
_cell_length_a 16.310(2)
_cell_length_b 20.172(3)
_cell_length_c 21.551(3)
_cell_measurement_reflns_used 18257
_cell_measurement_temperature 123.1
_cell_measurement_theta_max 27.5
_cell_measurement_theta_min 3.0
_cell_volume 7077.9(17)
_computing_cell_refinement CrystalClear
_computing_data_collection CrystalClear
_computing_data_reduction CrystalStructure
_computing_publication_material 'CrystalStructure 3.8'
_computing_structure_refinement SHELXL
_computing_structure_solution SIR97
_diffrn_ambient_temperature 123.1
_diffrn_detector_area_resol_mean 7.31
_diffrn_measured_fraction_theta_full 0.991
_diffrn_measured_fraction_theta_max 0.991
_diffrn_measurement_device_type 'Rigaku Mercury'
_diffrn_measurement_method \245w
_diffrn_radiation_type MoK\a
_diffrn_radiation_wavelength 0.71070
_diffrn_reflns_av_R_equivalents 0.054
_diffrn_reflns_limit_h_max 21
_diffrn_reflns_limit_h_min -15
_diffrn_reflns_limit_k_max 23
_diffrn_reflns_limit_k_min -26
_diffrn_reflns_limit_l_max 27
_diffrn_reflns_limit_l_min -27
_diffrn_reflns_number 53736
_diffrn_reflns_theta_full 27.48
_diffrn_reflns_theta_max 27.48
_exptl_absorpt_coefficient_mu 0.374
_exptl_absorpt_correction_T_max 0.928
_exptl_absorpt_correction_T_min 0.748
_exptl_absorpt_correction_type multi-scan
_exptl_absorpt_process_details 'Jacobson, R. (1998) Private communication'
_exptl_crystal_colour yellow
_exptl_crystal_density_diffrn 1.504
_exptl_crystal_density_method 'not measured'
_exptl_crystal_description prism
_exptl_crystal_F_000 3240.00
_exptl_crystal_size_max 0.45
_exptl_crystal_size_mid 0.35
_exptl_crystal_size_min 0.20
_refine_diff_density_max 1.31
_refine_diff_density_min -0.87
_refine_ls_extinction_method none
_refine_ls_goodness_of_fit_ref 1.064
_refine_ls_hydrogen_treatment refall
_refine_ls_number_parameters 965
_refine_ls_number_reflns 16087
_refine_ls_R_factor_gt 0.0570
_refine_ls_shift/su_max 0.0020
_refine_ls_structure_factor_coef Fsqd
_refine_ls_weighting_details 'w = 1/[\245s^2^(Fo^2^)+(0.0585P)^2^+11.1325P] where P=(Fo^2^+2Fc^2^)/3'
_refine_ls_weighting_scheme calc
_refine_ls_wR_factor_ref 0.1401
_reflns_number_gt 13785
_reflns_number_total 16087
_reflns_threshold_expression F^2^>2.0\245s(F^2^)
_cod_data_source_file om101109c_si_002.cif
_cod_data_source_block '_5'
_cod_original_cell_volume 7078.0(15)
_cod_original_formula_sum 'C75 H58 B F24 N P2 Ru '
_cod_database_code 4063355

loop_
_symmetry_equiv_pos_site_id
_symmetry_equiv_pos_as_xyz
1 +X,+Y,+Z
2 1/2-X,1/2+Y,1/2-Z
3 -X,-Y,-Z
4 1/2+X,1/2-Y,1/2+Z

loop_
_atom_site_label
_atom_site_type_symbol
_atom_site_fract_x
_atom_site_fract_y
_atom_site_fract_z
_atom_site_U_iso_or_equiv
_atom_site_adp_type
_atom_site_occupancy
_atom_site_symmetry_multiplicity
_atom_site_calc_flag
_atom_site_refinement_flags
_atom_site_disorder_assembly
_atom_site_disorder_group
Ru(1) Ru 0.232027(12) 0.150112(11) 0.369807(10) 0.01412(6) Uani 1.00 1 d . . .
P(1) P 0.14211(4) 0.07673(4) 0.41045(3) 0.01561(14) Uani 1.00 1 d . . .
P(2) P 0.32911(4) 0.09067(4) 0.42349(3) 0.01663(14) Uani 1.00 1 d . . .
F(1) F 0.3117(5) 0.3742(4) -0.0705(5) 0.065(3) Uani 0.53 1 d P . .
F(2) F 0.1948(4) 0.4129(2) -0.0868(5) 0.096(2) Uani 0.59 1 d P . .
F(3) F 0.2634(10) 0.3788(6) -0.1603(3) 0.119(5) Uani 0.56 1 d P . .
F(4) F 0.04984(13) 0.18660(12) -0.22921(10) 0.0426(5) Uani 1.00 1 d . . .
F(5) F -0.01111(16) 0.15087(15) -0.15152(13) 0.0708(9) Uani 1.00 1 d . . .
F(6) F -0.02341(12) 0.25279(13) -0.17895(11) 0.0466(5) Uani 1.00 1 d . . .
F(7) F -0.07325(13) 0.09489(16) 0.03693(12) 0.0602(7) Uani 1.00 1 d . . .
F(8) F -0.03339(15) 0.1256(2) 0.12449(17) 0.1030(15) Uani 1.00 1 d . . .
F(9) F -0.07381(16) 0.02729(17) 0.1089(2) 0.1185(17) Uani 1.00 1 d . . .
F(10) F 0.15136(16) -0.14015(11) 0.07902(15) 0.0587(7) Uani 1.00 1 d . . .
F(11) F 0.19211(18) -0.09819(14) 0.16460(12) 0.0618(7) Uani 1.00 1 d . . .
F(12) F 0.27176(13) -0.10151(11) 0.08961(13) 0.0525(7) Uani 1.00 1 d . . .
F(13) F 0.26538(17) -0.09820(12) -0.13846(12) 0.0544(6) Uani 1.00 1 d . . .
F(14) F 0.21209(12) -0.02248(12) -0.19680(11) 0.0438(5) Uani 1.00 1 d . . .
F(15) F 0.33017(12) -0.06285(12) -0.21500(10) 0.0434(5) Uani 1.00 1 d . . .
F(16) F 0.56340(12) 0.07041(13) -0.14428(11) 0.0499(6) Uani 1.00 1 d . . .
F(17) F 0.55314(12) 0.14235(11) -0.07291(12) 0.0438(5) Uani 1.00 1 d . . .
F(18) F 0.57251(12) 0.04117(14) -0.04867(13) 0.0568(7) Uani 1.00 1 d . . .
F(19) F 0.53700(12) 0.13229(12) 0.12534(11) 0.0420(5) Uani 1.00 1 d . . .
F(20) F 0.5274(2) 0.1943(2) 0.2026(2) 0.142(2) Uani 1.00 1 d . . .
F(21) F 0.47588(19) 0.0974(2) 0.20127(15) 0.0973(14) Uani 1.00 1 d . . .
F(22) F 0.29256(12) 0.34296(10) 0.21112(10) 0.0331(4) Uani 1.00 1 d . . .
F(23) F 0.17836(11) 0.30918(10) 0.16698(10) 0.0347(4) Uani 1.00 1 d . . .
F(24) F 0.26106(16) 0.36677(10) 0.11525(10) 0.0457(6) Uani 1.00 1 d . . .
F(25) F 0.2773(11) 0.3870(7) -0.0533(6) 0.110(7) Uani 0.42 1 d P . .
F(26) F 0.2178(7) 0.4004(5) -0.1449(7) 0.103(6) Uani 0.46 1 d P . .
F(27) F 0.3262(6) 0.3526(4) -0.1300(10) 0.121(4) Uani 0.44 1 d P . .
N(1) N 0.22056(14) 0.21294(13) 0.44350(12) 0.0207(5) Uani 1.00 1 d . . .
C(1) C 0.2136(2) 0.25068(17) 0.48211(16) 0.0289(7) Uani 1.00 1 d . . .
C(2) C 0.2042(3) 0.2988(2) 0.5318(2) 0.0542(11) Uani 1.00 1 d . . .
C(3) C 0.28048(17) 0.22516(15) 0.30720(14) 0.0200(5) Uani 1.00 1 d . . .
C(4) C 0.30602(18) 0.16145(16) 0.28890(14) 0.0235(6) Uani 1.00 1 d . . .
C(5) C 0.23559(19) 0.12222(16) 0.27167(14) 0.0231(6) Uani 1.00 1 d . . .
C(6) C 0.16506(18) 0.16508(15) 0.27226(14) 0.0211(6) Uani 1.00 1 d . . .
C(7) C 0.0800(2) 0.15515(18) 0.25448(16) 0.0304(7) Uani 1.00 1 d . . .
C(8) C 0.0270(2) 0.2069(2) 0.26179(18) 0.0364(8) Uani 1.00 1 d . . .
C(9) C 0.0535(2) 0.26815(18) 0.28688(17) 0.0324(7) Uani 1.00 1 d . . .
C(10) C 0.13418(19) 0.27958(16) 0.30433(15) 0.0253(6) Uani 1.00 1 d . . .
C(11) C 0.19199(17) 0.22808(15) 0.29588(14) 0.0203(5) Uani 1.00 1 d . . .
C(12) C 0.19865(17) 0.00822(14) 0.44990(15) 0.0200(5) Uani 1.00 1 d . . .
C(13) C 0.28144(17) 0.03320(15) 0.47741(14) 0.0208(6) Uani 1.00 1 d . . .
C(14) C 0.07524(17) 0.11316(15) 0.46606(14) 0.0206(6) Uani 1.00 1 d . . .
C(15) C 0.03840(19) 0.17339(17) 0.44936(16) 0.0270(6) Uani 1.00 1 d . . .
C(16) C -0.0157(2) 0.20370(18) 0.4878(2) 0.0383(9) Uani 1.00 1 d . . .
C(17) C -0.0323(2) 0.1749(2) 0.5435(2) 0.0492(11) Uani 1.00 1 d . . .
C(18) C 0.0044(2) 0.1160(2) 0.5612(2) 0.0492(11) Uani 1.00 1 d . . .
C(19) C 0.0582(2) 0.08431(18) 0.52238(17) 0.0329(7) Uani 1.00 1 d . . .
C(20) C 0.06931(17) 0.03434(15) 0.35639(14) 0.0202(5) Uani 1.00 1 d . . .
C(21) C -0.01519(18) 0.04736(16) 0.35406(16) 0.0261(6) Uani 1.00 1 d . . .
C(22) C -0.06729(19) 0.01664(18) 0.30980(17) 0.0317(7) Uani 1.00 1 d . . .
C(23) C -0.03716(19) -0.02766(18) 0.26748(17) 0.0312(7) Uani 1.00 1 d . . .
C(24) C 0.04673(19) -0.04118(16) 0.27015(15) 0.0260(6) Uani 1.00 1 d . . .
C(25) C 0.09884(17) -0.01009(15) 0.31339(15) 0.0219(6) Uani 1.00 1 d . . .
C(26) C 0.40393(17) 0.13519(16) 0.47424(14) 0.0220(6) Uani 1.00 1 d . . .
C(27) C 0.41724(18) 0.20239(17) 0.46468(16) 0.0263(6) Uani 1.00 1 d . . .
C(28) C 0.4727(2) 0.23721(19) 0.50272(18) 0.0369(8) Uani 1.00 1 d . . .
C(29) C 0.5169(2) 0.2054(2) 0.55049(19) 0.0439(9) Uani 1.00 1 d . . .
C(30) C 0.5054(2) 0.1380(2) 0.5601(2) 0.0456(10) Uani 1.00 1 d . . .
C(31) C 0.4490(2) 0.10327(19) 0.52231(17) 0.0337(7) Uani 1.00 1 d . . .
C(32) C 0.39425(17) 0.04037(15) 0.37550(14) 0.0202(5) Uani 1.00 1 d . . .
C(33) C 0.35827(18) -0.00715(16) 0.33589(15) 0.0241(6) Uani 1.00 1 d . . .
C(34) C 0.4045(2) -0.04352(17) 0.29591(16) 0.0280(6) Uani 1.00 1 d . . .
C(35) C 0.4880(2) -0.03248(18) 0.29485(17) 0.0320(7) Uani 1.00 1 d . . .
C(36) C 0.52475(19) 0.01501(19) 0.33339(18) 0.0337(8) Uani 1.00 1 d . . .
C(37) C 0.47843(18) 0.05169(18) 0.37361(16) 0.0281(7) Uani 1.00 1 d . . .
C(38) C 0.20603(16) 0.18819(14) -0.04861(13) 0.0171(5) Uani 1.00 1 d . . .
C(39) C 0.24120(17) 0.25055(16) -0.05690(15) 0.0221(6) Uani 1.00 1 d . . .
C(40) C 0.20861(18) 0.29679(16) -0.09919(16) 0.0244(6) Uani 1.00 1 d . . .
C(41) C 0.13886(18) 0.28218(16) -0.13665(15) 0.0236(6) Uani 1.00 1 d . . .
C(42) C 0.10339(17) 0.22041(15) -0.13010(14) 0.0200(5) Uani 1.00 1 d . . .
C(43) C 0.13638(16) 0.17446(15) -0.08738(14) 0.0179(5) Uani 1.00 1 d . . .
C(44) C 0.2484(2) 0.3631(2) -0.1052(2) 0.0472(10) Uani 1.00 1 d . . .
C(45) C 0.03026(19) 0.20295(18) -0.17174(16) 0.0284(7) Uani 1.00 1 d . . .
C(46) C 0.18529(16) 0.08175(15) 0.02967(14) 0.0176(5) Uani 1.00 1 d . . .
C(47) C 0.10514(16) 0.09863(15) 0.04284(13) 0.0181(5) Uani 1.00 1 d . . .
C(48) C 0.05580(16) 0.05533(15) 0.07518(14) 0.0202(6) Uani 1.00 1 d . . .
C(49) C 0.08443(18) -0.00539(16) 0.09545(15) 0.0249(6) Uani 1.00 1 d . . .
C(50) C 0.16446(17) -0.02294(15) 0.08317(15) 0.0235(6) Uani 1.00 1 d . . .
C(51) C 0.21350(17) 0.01961(15) 0.05089(14) 0.0199(5) Uani 1.00 1 d . . .
C(52) C -0.03074(18) 0.07597(18) 0.08735(16) 0.0284(7) Uani 1.00 1 d . . .
C(53) C 0.1964(2) -0.08918(18) 0.10472(19) 0.0350(8) Uani 1.00 1 d . . .
C(54) C 0.30963(16) 0.09080(14) -0.04608(13) 0.0164(5) Uani 1.00 1 d . . .
C(55) C 0.27665(16) 0.04212(15) -0.08645(14) 0.0193(5) Uani 1.00 1 d . . .
C(56) C 0.32346(17) 0.00838(15) -0.12827(14) 0.0196(5) Uani 1.00 1 d . . .
C(57) C 0.40684(17) 0.02145(15) -0.13083(14) 0.0212(6) Uani 1.00 1 d . . .
C(58) C 0.44105(16) 0.06901(15) -0.09101(14) 0.0193(5) Uani 1.00 1 d . . .
C(59) C 0.39363(16) 0.10389(14) -0.05045(13) 0.0169(5) Uani 1.00 1 d . . .
C(60) C 0.28357(18) -0.04311(17) -0.16960(16) 0.0274(6) Uani 1.00 1 d . . .
C(61) C 0.53216(18) 0.08032(17) -0.08919(16) 0.0266(6) Uani 1.00 1 d . . .
C(62) C 0.29724(16) 0.16876(14) 0.05793(13) 0.0172(5) Uani 1.00 1 d . . .
C(63) C 0.36943(17) 0.14543(15) 0.08858(14) 0.0199(5) Uani 1.00 1 d . . .
C(64) C 0.40693(18) 0.17800(16) 0.13983(14) 0.0222(6) Uani 1.00 1 d . . .
C(65) C 0.37224(18) 0.23432(15) 0.16445(14) 0.0201(5) Uani 1.00 1 d . . .
C(66) C 0.29844(17) 0.25648(14) 0.13653(14) 0.0180(5) Uani 1.00 1 d . . .
C(67) C 0.26239(16) 0.22441(14) 0.08476(14) 0.0180(5) Uani 1.00 1 d . . .
C(68) C 0.4868(2) 0.1515(2) 0.16767(17) 0.0383(9) Uani 1.00 1 d . . .
C(69) C 0.25831(19) 0.31836(15) 0.15773(15) 0.0236(6) Uani 1.00 1 d . . .
C(70) C 0.2816(11) 0.2066(5) 0.6752(5) 0.250(8) Uani 1.00 1 d . . .
C(71) C 0.2592(4) 0.1618(3) 0.6212(3) 0.0878(19) Uani 1.00 1 d . . .
C(72) C 0.2681(7) 0.0969(5) 0.6489(4) 0.154(4) Uani 1.00 1 d . . .
C(73) C 0.2736(7) 0.1099(7) 0.7171(4) 0.206(7) Uani 1.00 1 d . . .
C(74) C 0.3221(4) 0.1687(4) 0.7257(3) 0.095(2) Uani 1.00 1 d . . .
C(75) C 0.3173(4) 0.1965(5) 0.7893(3) 0.125(3) Uani 1.00 1 d . . .
B(1) B 0.24971(18) 0.13253(16) -0.00175(16) 0.0163(6) Uani 1.00 1 d . . .
H(1) H 0.1549 0.3255 0.5223 0.065 Uiso 1.00 1 c R . .
H(2) H 0.2525 0.3277 0.5352 0.065 Uiso 1.00 1 c R . .
H(3) H 0.1990 0.2753 0.5712 0.065 Uiso 1.00 1 c R . .
H(4) H 0.3149 0.2596 0.3238 0.024 Uiso 1.00 1 c R . .
H(5) H 0.3614 0.1471 0.2882 0.028 Uiso 1.00 1 c R . .
H(6) H 0.2353 0.0764 0.2617 0.028 Uiso 1.00 1 c R . .
H(7) H 0.0608 0.1139 0.2381 0.036 Uiso 1.00 1 c R . .
H(8) H -0.0295 0.2012 0.2495 0.044 Uiso 1.00 1 c R . .
H(9) H 0.0144 0.3024 0.2918 0.039 Uiso 1.00 1 c R . .
H(10) H 0.1512 0.3210 0.3217 0.030 Uiso 1.00 1 c R . .
H(11) H 0.1661 -0.0098 0.4834 0.024 Uiso 1.00 1 c R . .
H(12) H 0.2075 -0.0278 0.4198 0.024 Uiso 1.00 1 c R . .
H(13) H 0.3185 -0.0050 0.4861 0.025 Uiso 1.00 1 c R . .
H(14) H 0.2735 0.0562 0.5172 0.025 Uiso 1.00 1 c R . .
H(15) H 0.0504 0.1939 0.4113 0.032 Uiso 1.00 1 c R . .
H(16) H -0.0413 0.2444 0.4756 0.046 Uiso 1.00 1 c R . .
H(17) H -0.0693 0.1957 0.5698 0.059 Uiso 1.00 1 c R . .
H(18) H -0.0067 0.0966 0.6000 0.059 Uiso 1.00 1 c R . .
H(19) H 0.0829 0.0433 0.5345 0.040 Uiso 1.00 1 c R . .
H(20) H -0.0368 0.0773 0.3829 0.031 Uiso 1.00 1 c R . .
H(21) H -0.1244 0.0260 0.3084 0.038 Uiso 1.00 1 c R . .
H(22) H -0.0732 -0.0485 0.2372 0.037 Uiso 1.00 1 c R . .
H(23) H 0.0680 -0.0720 0.2420 0.031 Uiso 1.00 1 c R . .
H(24) H 0.1561 -0.0190 0.3140 0.026 Uiso 1.00 1 c R . .
H(25) H 0.3877 0.2246 0.4315 0.032 Uiso 1.00 1 c R . .
H(26) H 0.4805 0.2833 0.4961 0.044 Uiso 1.00 1 c R . .
H(27) H 0.5552 0.2294 0.5767 0.053 Uiso 1.00 1 c R . .
H(28) H 0.5362 0.1158 0.5927 0.055 Uiso 1.00 1 c R . .
H(29) H 0.4409 0.0573 0.5292 0.040 Uiso 1.00 1 c R . .
H(30) H 0.3008 -0.0149 0.3362 0.029 Uiso 1.00 1 c R . .
H(31) H 0.3788 -0.0759 0.2693 0.034 Uiso 1.00 1 c R . .
H(32) H 0.5200 -0.0574 0.2677 0.038 Uiso 1.00 1 c R . .
H(33) H 0.5821 0.0228 0.3325 0.040 Uiso 1.00 1 c R . .
H(34) H 0.5043 0.0844 0.3997 0.034 Uiso 1.00 1 c R . .
H(35) H 0.2896 0.2618 -0.0325 0.027 Uiso 1.00 1 c R . .
H(36) H 0.1162 0.3135 -0.1658 0.028 Uiso 1.00 1 c R . .
H(37) H 0.1107 0.1324 -0.0845 0.022 Uiso 1.00 1 c R . .
H(38) H 0.0836 0.1404 0.0296 0.022 Uiso 1.00 1 c R . .
H(39) H 0.0506 -0.0346 0.1172 0.030 Uiso 1.00 1 c R . .
H(40) H 0.2677 0.0063 0.0430 0.024 Uiso 1.00 1 c R . .
H(41) H 0.2200 0.0316 -0.0853 0.023 Uiso 1.00 1 c R . .
H(42) H 0.4393 -0.0015 -0.1590 0.025 Uiso 1.00 1 c R . .
H(43) H 0.4188 0.1375 -0.0250 0.020 Uiso 1.00 1 c R . .
H(44) H 0.3938 0.1060 0.0740 0.024 Uiso 1.00 1 c R . .
H(45) H 0.3980 0.2568 0.1991 0.024 Uiso 1.00 1 c R . .
H(46) H 0.2119 0.2410 0.0668 0.022 Uiso 1.00 1 c R . .
H(47) H 0.3184 0.0748 0.6359 0.185 Uiso 1.00 1 c R . .
H(48) H 0.2200 0.0687 0.6370 0.185 Uiso 1.00 1 c R . .
H(49) H 0.2182 0.1167 0.7325 0.247 Uiso 1.00 1 c R . .
H(50) H 0.3001 0.0722 0.7398 0.247 Uiso 1.00 1 c R . .
H(51) H 0.3806 0.1596 0.7168 0.114 Uiso 1.00 1 c R . .
H(52) H 0.3633 0.2269 0.7982 0.150 Uiso 1.00 1 c R . .
H(53) H 0.3199 0.1602 0.8197 0.150 Uiso 1.00 1 c R . .
H(54) H 0.2654 0.2205 0.7920 0.150 Uiso 1.00 1 c R . .
H(55) H 0.2022 0.1696 0.6046 0.105 Uiso 1.00 1 c R . .
H(56) H 0.2971 0.1677 0.5874 0.105 Uiso 1.00 1 c R . .
H(70A) H 0.3186 0.2421 0.6619 0.299 Uiso 1.00 1 c R . .
H(70B) H 0.2313 0.2276 0.6897 0.299 Uiso 1.00 1 c R . .

loop_
_atom_site_aniso_label
_atom_site_aniso_U_11
_atom_site_aniso_U_22
_atom_site_aniso_U_33
_atom_site_aniso_U_12
_atom_site_aniso_U_13
_atom_site_aniso_U_23
Ru(1) 0.01484(11) 0.01284(12) 0.01482(12) -0.00041(8) 0.00203(8) 0.00041(8)
P(1) 0.0156(3) 0.0134(3) 0.0182(3) -0.0007(2) 0.0038(2) -0.0017(2)
P(2) 0.0162(3) 0.0155(3) 0.0182(3) -0.0003(2) 0.0007(2) 0.0019(2)
F(1) 0.054(3) 0.039(4) 0.095(8) -0.031(3) -0.051(4) 0.039(5)
F(2) 0.087(4) 0.017(2) 0.184(8) -0.005(2) -0.002(5) -0.018(3)
F(3) 0.219(14) 0.088(9) 0.049(3) -0.105(9) 0.007(7) 0.020(4)
F(4) 0.0506(12) 0.0430(13) 0.0328(12) -0.0014(10) -0.0105(9) -0.0091(10)
F(5) 0.0596(15) 0.087(2) 0.0609(17) -0.0560(14) -0.0367(12) 0.0458(15)
F(6) 0.0239(9) 0.0653(16) 0.0489(14) 0.0130(9) -0.0131(9) -0.0069(12)
F(7) 0.0250(10) 0.103(2) 0.0519(15) 0.0234(12) -0.0027(9) 0.0025(14)
F(8) 0.0300(12) 0.173(3) 0.105(2) 0.0297(17) -0.0048(14) -0.102(2)
F(9) 0.0396(14) 0.087(2) 0.237(4) 0.0291(14) 0.074(2) 0.096(2)
F(10) 0.0554(14) 0.0241(12) 0.095(2) -0.0040(10) -0.0066(14) 0.0113(12)
F(11) 0.0895(19) 0.0529(16) 0.0440(14) 0.0331(14) 0.0123(13) 0.0252(12)
F(12) 0.0312(10) 0.0340(12) 0.094(2) 0.0150(9) 0.0223(11) 0.0314(12)
F(13) 0.0822(17) 0.0288(12) 0.0509(15) -0.0225(11) -0.0070(12) -0.0037(11)
F(14) 0.0279(9) 0.0526(14) 0.0490(13) 0.0068(9) -0.0142(9) -0.0213(11)
F(15) 0.0314(10) 0.0579(15) 0.0410(12) -0.0027(9) 0.0026(9) -0.0297(11)
F(16) 0.0296(10) 0.0760(18) 0.0466(13) -0.0178(10) 0.0220(9) -0.0260(12)
F(17) 0.0227(9) 0.0413(13) 0.0686(16) -0.0117(8) 0.0127(9) -0.0208(11)
F(18) 0.0172(9) 0.0722(18) 0.0806(19) 0.0031(10) -0.0022(10) 0.0353(15)
F(19) 0.0249(9) 0.0599(15) 0.0411(12) 0.0136(9) 0.0010(8) 0.0001(11)
F(20) 0.095(2) 0.141(3) 0.176(4) 0.087(2) -0.106(2) -0.130(3)
F(21) 0.0780(19) 0.145(3) 0.072(2) 0.078(2) 0.0351(16) 0.076(2)
F(22) 0.0428(10) 0.0244(10) 0.0323(11) 0.0017(8) 0.0034(8) -0.0127(8)
F(23) 0.0285(9) 0.0344(11) 0.0422(12) 0.0106(8) 0.0100(8) -0.0085(9)
F(24) 0.0863(17) 0.0176(10) 0.0353(12) 0.0143(10) 0.0220(11) 0.0086(8)
F(25) 0.214(18) 0.046(7) 0.068(6) -0.083(10) -0.014(10) -0.010(5)
F(26) 0.094(7) 0.041(6) 0.161(14) -0.041(5) -0.097(8) 0.074(8)
F(27) 0.064(5) 0.076(6) 0.225(15) -0.042(4) 0.037(7) 0.048(9)
N(1) 0.0214(11) 0.0187(12) 0.0221(13) -0.0026(9) 0.0029(9) 0.0011(10)
C(1) 0.0338(16) 0.0227(16) 0.0302(18) -0.0021(13) 0.0010(13) -0.0058(14)
C(2) 0.082(3) 0.041(2) 0.039(2) 0.007(2) 0.005(2) -0.019(2)
C(3) 0.0228(13) 0.0186(14) 0.0187(14) -0.0020(10) 0.0030(11) 0.0079(11)
C(4) 0.0232(14) 0.0291(17) 0.0190(14) 0.0037(11) 0.0074(11) 0.0055(12)
C(5) 0.0337(15) 0.0211(15) 0.0146(14) 0.0036(12) 0.0024(11) 0.0021(12)
C(6) 0.0280(14) 0.0207(15) 0.0144(13) 0.0001(11) -0.0014(11) 0.0010(11)
C(7) 0.0326(16) 0.0298(18) 0.0273(17) -0.0041(13) -0.0105(13) 0.0007(14)
C(8) 0.0246(15) 0.040(2) 0.043(2) -0.0012(14) -0.0129(14) 0.0073(17)
C(9) 0.0273(15) 0.0295(18) 0.040(2) 0.0066(13) -0.0037(14) 0.0006(15)
C(10) 0.0294(15) 0.0191(15) 0.0270(16) 0.0028(12) -0.0008(12) 0.0031(12)
C(11) 0.0230(13) 0.0205(15) 0.0174(14) -0.0014(11) 0.0007(10) 0.0050(11)
C(12) 0.0207(13) 0.0137(13) 0.0260(15) 0.0003(10) 0.0055(11) 0.0013(11)
C(13) 0.0205(13) 0.0202(15) 0.0218(15) -0.0003(10) 0.0024(11) 0.0068(12)
C(14) 0.0190(12) 0.0181(14) 0.0256(15) -0.0045(10) 0.0075(11) -0.0066(12)
C(15) 0.0256(14) 0.0227(16) 0.0336(18) -0.0004(12) 0.0098(13) -0.0043(13)
C(16) 0.0316(17) 0.0233(17) 0.062(2) 0.0004(13) 0.0210(17) -0.0115(17)
C(17) 0.050(2) 0.038(2) 0.064(2) -0.0097(17) 0.039(2) -0.022(2)
C(18) 0.069(2) 0.040(2) 0.043(2) -0.009(2) 0.039(2) -0.0073(19)
C(19) 0.0424(18) 0.0271(17) 0.0312(18) -0.0040(14) 0.0182(15) -0.0043(14)
C(20) 0.0179(12) 0.0179(14) 0.0248(15) -0.0026(10) 0.0021(10) -0.0004(12)
C(21) 0.0204(13) 0.0240(16) 0.0340(18) 0.0018(11) 0.0020(12) -0.0072(13)
C(22) 0.0194(14) 0.0342(19) 0.041(2) 0.0019(12) -0.0020(13) -0.0086(15)
C(23) 0.0258(15) 0.0328(19) 0.0340(18) -0.0024(13) -0.0061(13) -0.0117(15)
C(24) 0.0285(15) 0.0229(16) 0.0267(16) -0.0015(12) 0.0011(12) -0.0087(13)
C(25) 0.0179(12) 0.0212(15) 0.0270(16) -0.0009(10) 0.0040(11) -0.0033(12)
C(26) 0.0194(13) 0.0258(16) 0.0201(15) -0.0021(11) -0.0031(11) 0.0022(12)
C(27) 0.0222(14) 0.0273(17) 0.0286(17) -0.0038(11) -0.0054(12) 0.0040(13)
C(28) 0.0362(18) 0.032(2) 0.041(2) -0.0132(14) -0.0083(15) -0.0009(16)
C(29) 0.0370(19) 0.057(2) 0.035(2) -0.0191(17) -0.0157(15) 0.0019(19)
C(30) 0.041(2) 0.057(2) 0.036(2) -0.0120(18) -0.0196(16) 0.0141(19)
C(31) 0.0331(16) 0.0339(19) 0.0327(19) -0.0039(14) -0.0105(14) 0.0111(15)
C(32) 0.0188(12) 0.0183(14) 0.0236(15) 0.0030(10) 0.0028(11) 0.0057(11)
C(33) 0.0232(13) 0.0215(15) 0.0280(16) 0.0015(11) 0.0047(12) 0.0011(12)
C(34) 0.0326(16) 0.0234(16) 0.0285(17) 0.0011(12) 0.0070(13) -0.0015(13)
C(35) 0.0335(16) 0.0299(18) 0.0341(19) 0.0105(14) 0.0138(14) 0.0047(15)
C(36) 0.0201(14) 0.042(2) 0.040(2) 0.0037(13) 0.0091(13) 0.0012(16)
C(37) 0.0194(13) 0.0314(18) 0.0337(18) -0.0007(12) 0.0032(12) 0.0024(14)
C(38) 0.0155(11) 0.0171(14) 0.0194(14) 0.0015(10) 0.0058(10) 0.0004(11)
C(39) 0.0177(12) 0.0220(15) 0.0261(16) -0.0030(11) -0.0032(11) 0.0032(12)
C(40) 0.0238(14) 0.0183(15) 0.0304(17) -0.0034(11) -0.0049(12) 0.0056(13)
C(41) 0.0231(14) 0.0207(15) 0.0265(16) 0.0005(11) -0.0036(11) 0.0055(12)
C(42) 0.0181(12) 0.0236(15) 0.0181(14) -0.0003(10) -0.0015(10) 0.0014(11)
C(43) 0.0166(12) 0.0165(14) 0.0209(14) -0.0024(10) 0.0024(10) 0.0001(11)
C(44) 0.052(2) 0.029(2) 0.057(2) -0.0163(17) -0.024(2) 0.0144(19)
C(45) 0.0245(14) 0.0330(18) 0.0271(17) -0.0094(12) -0.0030(12) 0.0072(14)
C(46) 0.0146(12) 0.0181(14) 0.0202(14) -0.0001(10) 0.0017(10) -0.0013(11)
C(47) 0.0170(12) 0.0176(14) 0.0198(14) 0.0036(10) 0.0003(10) 0.0008(11)
C(48) 0.0126(11) 0.0232(15) 0.0251(15) 0.0012(10) 0.0028(10) 0.0019(12)
C(49) 0.0189(13) 0.0263(16) 0.0303(17) -0.0016(11) 0.0081(12) 0.0095(13)
C(50) 0.0193(13) 0.0189(15) 0.0327(17) 0.0024(11) 0.0036(12) 0.0088(13)
C(51) 0.0161(12) 0.0176(14) 0.0262(15) 0.0032(10) 0.0028(10) 0.0043(12)
C(52) 0.0171(13) 0.0351(19) 0.0336(18) 0.0051(12) 0.0067(12) 0.0087(15)
C(53) 0.0254(15) 0.0291(18) 0.052(2) 0.0025(13) 0.0130(15) 0.0181(16)
C(54) 0.0162(12) 0.0150(13) 0.0180(13) 0.0015(9) 0.0014(10) 0.0046(11)
C(55) 0.0135(11) 0.0192(14) 0.0252(15) 0.0009(10) 0.0008(10) 0.0006(12)
C(56) 0.0222(13) 0.0176(14) 0.0188(14) 0.0010(10) -0.0013(10) -0.0014(11)
C(57) 0.0209(13) 0.0200(15) 0.0229(15) 0.0043(11) 0.0039(11) -0.0012(12)
C(58) 0.0161(12) 0.0210(14) 0.0209(14) -0.0001(10) 0.0029(10) 0.0027(11)
C(59) 0.0157(12) 0.0154(13) 0.0198(14) -0.0022(9) 0.0023(10) -0.0003(11)
C(60) 0.0234(14) 0.0266(17) 0.0320(18) 0.0039(12) -0.0004(12) -0.0085(14)
C(61) 0.0180(13) 0.0313(17) 0.0313(17) -0.0025(12) 0.0087(12) -0.0057(14)
C(62) 0.0164(12) 0.0176(13) 0.0180(13) -0.0019(10) 0.0048(10) 0.0021(11)
C(63) 0.0231(13) 0.0182(14) 0.0187(14) 0.0061(10) 0.0036(11) -0.0009(11)
C(64) 0.0258(14) 0.0233(16) 0.0174(14) 0.0055(11) -0.0005(11) 0.0007(12)
C(65) 0.0265(14) 0.0189(14) 0.0151(13) -0.0009(11) 0.0024(11) 0.0008(11)
C(66) 0.0222(13) 0.0140(13) 0.0187(14) -0.0008(10) 0.0080(10) 0.0037(11)
C(67) 0.0164(12) 0.0163(14) 0.0215(14) 0.0013(10) 0.0032(10) 0.0038(11)
C(68) 0.0417(19) 0.047(2) 0.0242(17) 0.0210(16) -0.0111(14) -0.0113(16)
C(69) 0.0340(15) 0.0162(15) 0.0212(15) 0.0026(11) 0.0059(12) -0.0006(12)
C(70) 0.51(2) 0.122(9) 0.102(8) -0.054(12) -0.113(12) 0.044(7)
C(71) 0.120(5) 0.078(4) 0.065(4) 0.003(3) -0.000(3) 0.019(3)
C(72) 0.221(11) 0.142(9) 0.096(6) -0.024(8) -0.019(6) 0.034(6)
C(73) 0.237(12) 0.298(16) 0.083(6) -0.184(12) 0.008(7) 0.030(8)
C(74) 0.080(4) 0.122(6) 0.083(4) -0.012(4) 0.011(3) -0.011(4)
C(75) 0.103(5) 0.176(9) 0.100(6) 0.005(5) 0.042(4) -0.017(5)
B(1) 0.0159(13) 0.0109(14) 0.0224(16) 0.0021(10) 0.0034(11) 0.0006(12)

loop_
_atom_type_symbol
_atom_type_description
_atom_type_scat_dispersion_real
_atom_type_scat_dispersion_imag
_atom_type_scat_source
C C 0.003 0.002
;
International Tables for Crystallography
(1992, Vol. C, Tables 4.2.6.8 and 6.1.1.4)
;
H H 0.000 0.000
;
International Tables for Crystallography
(1992, Vol. C, Table 6.1.1.4)
;
B B 0.001 0.001
;
International Tables for Crystallography
(1992, Vol. C, Tables 4.2.6.8 and 6.1.1.4)
;
F F 0.017 0.010
;
International Tables for Crystallography
(1992, Vol. C, Tables 4.2.6.8 and 6.1.1.4)
;
N N 0.006 0.003
;
International Tables for Crystallography
(1992, Vol. C, Tables 4.2.6.8 and 6.1.1.4)
;
P P 0.102 0.094
;
International Tables for Crystallography
(1992, Vol. C, Tables 4.2.6.8 and 6.1.1.4)
;
Ru Ru -1.259 0.836
;
International Tables for Crystallography
(1992, Vol. C, Tables 4.2.6.8 and 6.1.1.4)
;

loop_
_geom_angle_atom_site_label_1
_geom_angle_atom_site_label_2
_geom_angle_atom_site_label_3
_geom_angle
_geom_angle_publ_flag
_geom_angle_site_symmetry_1
_geom_angle_site_symmetry_2
_geom_angle_site_symmetry_3
P(1) Ru(1) P(2) 84.62(2) yes . . .
P(1) Ru(1) N(1) 90.77(7) yes . . .
P(1) Ru(1) C(3) 159.56(7) yes . . .
P(1) Ru(1) C(4) 140.01(8) yes . . .
P(1) Ru(1) C(5) 104.88(8) yes . . .
P(1) Ru(1) C(6) 98.74(7) yes . . .
P(1) Ru(1) C(11) 122.88(7) yes . . .
P(2) Ru(1) N(1) 91.42(7) yes . . .
P(2) Ru(1) C(3) 114.42(7) yes . . .
P(2) Ru(1) C(4) 93.49(8) yes . . .
P(2) Ru(1) C(5) 107.52(8) yes . . .
P(2) Ru(1) C(6) 144.14(7) yes . . .
P(2) Ru(1) C(11) 151.70(7) yes . . .
N(1) Ru(1) C(3) 95.86(10) yes . . .
N(1) Ru(1) C(4) 129.22(10) yes . . .
N(1) Ru(1) C(5) 156.23(11) yes . . .
N(1) Ru(1) C(6) 124.03(10) yes . . .
N(1) Ru(1) C(11) 94.51(10) yes . . .
C(3) Ru(1) C(4) 37.53(11) yes . . .
C(3) Ru(1) C(5) 63.58(11) yes . . .
C(3) Ru(1) C(6) 61.64(10) yes . . .
C(3) Ru(1) C(11) 37.44(10) yes . . .
C(4) Ru(1) C(5) 37.97(11) yes . . .
C(4) Ru(1) C(6) 61.27(10) yes . . .
C(4) Ru(1) C(11) 61.68(10) yes . . .
C(5) Ru(1) C(6) 36.96(11) yes . . .
C(5) Ru(1) C(11) 62.04(11) yes . . .
C(6) Ru(1) C(11) 35.89(10) yes . . .
Ru(1) P(1) C(12) 110.28(9) yes . . .
Ru(1) P(1) C(14) 114.33(10) yes . . .
Ru(1) P(1) C(20) 117.70(10) yes . . .
C(12) P(1) C(14) 107.57(13) yes . . .
C(12) P(1) C(20) 103.42(13) yes . . .
C(14) P(1) C(20) 102.51(13) yes . . .
Ru(1) P(2) C(13) 110.40(9) yes . . .
Ru(1) P(2) C(26) 118.08(10) yes . . .
Ru(1) P(2) C(32) 114.74(9) yes . . .
C(13) P(2) C(26) 102.91(13) yes . . .
C(13) P(2) C(32) 106.71(13) yes . . .
C(26) P(2) C(32) 102.78(13) yes . . .
F(25) F(1) F(27) 138.8(17) yes . . .
F(25) F(1) C(44) 75.0(14) yes . . .
F(27) F(1) C(44) 64.8(6) yes . . .
F(25) F(2) F(26) 94.9(8) yes . . .
F(25) F(2) C(44) 50.5(6) yes . . .
F(26) F(2) C(44) 52.7(6) yes . . .
F(26) F(3) F(27) 129.0(15) yes . . .
F(26) F(3) C(44) 65.4(11) yes . . .
F(27) F(3) C(44) 67.4(10) yes . . .
F(1) F(25) F(2) 122.6(17) yes . . .
F(1) F(25) C(44) 71.3(13) yes . . .
F(2) F(25) C(44) 57.7(7) yes . . .
F(2) F(26) F(3) 133.2(15) yes . . .
F(2) F(26) C(44) 65.9(8) yes . . .
F(3) F(26) C(44) 70.3(9) yes . . .
F(1) F(27) F(3) 99.5(10) yes . . .
F(1) F(27) C(44) 53.2(7) yes . . .
F(3) F(27) C(44) 55.4(7) yes . . .
Ru(1) N(1) C(1) 176.2(2) yes . . .
N(1) C(1) C(2) 179.6(3) yes . . .
Ru(1) C(3) C(4) 70.67(17) yes . . .
Ru(1) C(3) C(11) 75.03(17) yes . . .
C(4) C(3) C(11) 107.3(2) yes . . .
Ru(1) C(4) C(3) 71.80(17) yes . . .
Ru(1) C(4) C(5) 71.10(17) yes . . .
C(3) C(4) C(5) 109.3(2) yes . . .
Ru(1) C(5) C(4) 70.94(17) yes . . .
Ru(1) C(5) C(6) 76.73(17) yes . . .
C(4) C(5) C(6) 107.2(2) yes . . .
Ru(1) C(6) C(5) 66.31(16) yes . . .
Ru(1) C(6) C(7) 128.2(2) yes . . .
Ru(1) C(6) C(11) 71.10(16) yes . . .
C(5) C(6) C(7) 132.5(2) yes . . .
C(5) C(6) C(11) 108.0(2) yes . . .
C(7) C(6) C(11) 119.5(2) yes . . .
C(6) C(7) C(8) 118.1(3) yes . . .
C(7) C(8) C(9) 122.1(3) yes . . .
C(8) C(9) C(10) 121.5(3) yes . . .
C(9) C(10) C(11) 118.5(2) yes . . .
Ru(1) C(11) C(3) 67.53(16) yes . . .
Ru(1) C(11) C(6) 73.01(17) yes . . .
Ru(1) C(11) C(10) 124.9(2) yes . . .
C(3) C(11) C(6) 107.8(2) yes . . .
C(3) C(11) C(10) 132.0(2) yes . . .
C(6) C(11) C(10) 120.2(2) yes . . .
P(1) C(12) C(13) 109.79(19) yes . . .
P(2) C(13) C(12) 111.0(2) yes . . .
P(1) C(14) C(15) 116.6(2) yes . . .
P(1) C(14) C(19) 124.3(2) yes . . .
C(15) C(14) C(19) 119.1(2) yes . . .
C(14) C(15) C(16) 120.7(3) yes . . .
C(15) C(16) C(17) 120.0(3) yes . . .
C(16) C(17) C(18) 120.2(4) yes . . .
C(17) C(18) C(19) 120.4(3) yes . . .
C(14) C(19) C(18) 119.7(3) yes . . .
P(1) C(20) C(21) 122.4(2) yes . . .
P(1) C(20) C(25) 119.2(2) yes . . .
C(21) C(20) C(25) 118.3(2) yes . . .
C(20) C(21) C(22) 120.2(3) yes . . .
C(21) C(22) C(23) 120.9(2) yes . . .
C(22) C(23) C(24) 119.0(3) yes . . .
C(23) C(24) C(25) 120.3(3) yes . . .
C(20) C(25) C(24) 121.3(2) yes . . .
P(2) C(26) C(27) 119.7(2) yes . . .
P(2) C(26) C(31) 121.5(2) yes . . .
C(27) C(26) C(31) 118.8(2) yes . . .
C(26) C(27) C(28) 120.8(3) yes . . .
C(27) C(28) C(29) 120.2(3) yes . . .
C(28) C(29) C(30) 119.8(3) yes . . .
C(29) C(30) C(31) 119.9(3) yes . . .
C(26) C(31) C(30) 120.5(3) yes . . .
P(2) C(32) C(33) 119.4(2) yes . . .
P(2) C(32) C(37) 122.0(2) yes . . .
C(33) C(32) C(37) 118.4(2) yes . . .
C(32) C(33) C(34) 121.4(2) yes . . .
C(33) C(34) C(35) 119.8(3) yes . . .
C(34) C(35) C(36) 119.7(3) yes . . .
C(35) C(36) C(37) 120.6(2) yes . . .
C(32) C(37) C(36) 120.1(3) yes . . .
C(39) C(38) C(43) 115.3(2) yes . . .
C(39) C(38) B(1) 121.8(2) yes . . .
C(43) C(38) B(1) 122.6(2) yes . . .
C(38) C(39) C(40) 123.0(2) yes . . .
C(39) C(40) C(41) 120.6(2) yes . . .
C(39) C(40) C(44) 120.4(2) yes . . .
C(41) C(40) C(44) 119.0(3) yes . . .
C(40) C(41) C(42) 117.7(2) yes . . .
C(41) C(42) C(43) 121.3(2) yes . . .
C(41) C(42) C(45) 118.4(2) yes . . .
C(43) C(42) C(45) 120.3(2) yes . . .
C(38) C(43) C(42) 122.2(2) yes . . .
F(1) C(44) F(2) 102.0(6) yes . . .
F(1) C(44) F(3) 108.4(9) yes . . .
F(1) C(44) F(25) 33.7(9) yes . . .
F(1) C(44) F(26) 126.3(8) yes . . .
F(1) C(44) F(27) 62.0(9) yes . . .
F(1) C(44) C(40) 116.9(5) yes . . .
F(2) C(44) F(3) 104.1(8) yes . . .
F(2) C(44) F(25) 71.8(9) yes . . .
F(2) C(44) F(26) 61.4(8) yes . . .
F(2) C(44) F(27) 142.8(5) yes . . .
F(2) C(44) C(40) 109.5(4) yes . . .
F(3) C(44) F(25) 130.0(10) yes . . .
F(3) C(44) F(26) 44.3(10) yes . . .
F(3) C(44) F(27) 57.3(11) yes . . .
F(3) C(44) C(40) 114.4(6) yes . . .
F(25) C(44) F(26) 119.4(9) yes . . .
F(25) C(44) F(27) 95.3(11) yes . . .
F(25) C(44) C(40) 113.6(7) yes . . .
F(26) C(44) F(27) 99.5(10) yes . . .
F(26) C(44) C(40) 116.7(6) yes . . .
F(27) C(44) C(40) 107.6(4) yes . . .
F(4) C(45) F(5) 105.1(2) yes . . .
F(4) C(45) F(6) 105.6(2) yes . . .
F(4) C(45) C(42) 112.9(2) yes . . .
F(5) C(45) F(6) 106.8(2) yes . . .
F(5) C(45) C(42) 113.0(2) yes . . .
F(6) C(45) C(42) 112.8(2) yes . . .
C(47) C(46) C(51) 116.4(2) yes . . .
C(47) C(46) B(1) 124.2(2) yes . . .
C(51) C(46) B(1) 119.1(2) yes . . .
C(46) C(47) C(48) 121.4(2) yes . . .
C(47) C(48) C(49) 121.3(2) yes . . .
C(47) C(48) C(52) 119.0(2) yes . . .
C(49) C(48) C(52) 119.7(2) yes . . .
C(48) C(49) C(50) 118.1(2) yes . . .
C(49) C(50) C(51) 120.8(2) yes . . .
C(49) C(50) C(53) 118.7(2) yes . . .
C(51) C(50) C(53) 120.4(2) yes . . .
C(46) C(51) C(50) 121.9(2) yes . . .
F(7) C(52) F(8) 104.7(3) yes . . .
F(7) C(52) F(9) 104.1(2) yes . . .
F(7) C(52) C(48) 113.0(2) yes . . .
F(8) C(52) F(9) 108.9(3) yes . . .
F(8) C(52) C(48) 112.9(2) yes . . .
F(9) C(52) C(48) 112.5(2) yes . . .
F(10) C(53) F(11) 103.7(3) yes . . .
F(10) C(53) F(12) 104.3(2) yes . . .
F(10) C(53) C(50) 112.2(2) yes . . .
F(11) C(53) F(12) 108.9(3) yes . . .
F(11) C(53) C(50) 113.0(3) yes . . .
F(12) C(53) C(50) 113.9(2) yes . . .
C(55) C(54) C(59) 115.6(2) yes . . .
C(55) C(54) B(1) 120.2(2) yes . . .
C(59) C(54) B(1) 124.1(2) yes . . .
C(54) C(55) C(56) 122.7(2) yes . . .
C(55) C(56) C(57) 120.5(2) yes . . .
C(55) C(56) C(60) 119.3(2) yes . . .
C(57) C(56) C(60) 120.1(2) yes . . .
C(56) C(57) C(58) 117.8(2) yes . . .
C(57) C(58) C(59) 121.4(2) yes . . .
C(57) C(58) C(61) 118.9(2) yes . . .
C(59) C(58) C(61) 119.5(2) yes . . .
C(54) C(59) C(58) 121.9(2) yes . . .
F(13) C(60) F(14) 105.3(2) yes . . .
F(13) C(60) F(15) 105.8(2) yes . . .
F(13) C(60) C(56) 112.3(2) yes . . .
F(14) C(60) F(15) 106.9(2) yes . . .
F(14) C(60) C(56) 112.5(2) yes . . .
F(15) C(60) C(56) 113.5(2) yes . . .
F(16) C(61) F(17) 105.6(2) yes . . .
F(16) C(61) F(18) 107.2(2) yes . . .
F(16) C(61) C(58) 112.5(2) yes . . .
F(17) C(61) F(18) 106.0(2) yes . . .
F(17) C(61) C(58) 112.7(2) yes . . .
F(18) C(61) C(58) 112.3(2) yes . . .
C(63) C(62) C(67) 115.3(2) yes . . .
C(63) C(62) B(1) 124.7(2) yes . . .
C(67) C(62) B(1) 119.9(2) yes . . .
C(62) C(63) C(64) 122.2(2) yes . . .
C(63) C(64) C(65) 121.2(2) yes . . .
C(63) C(64) C(68) 118.6(2) yes . . .
C(65) C(64) C(68) 120.2(2) yes . . .
C(64) C(65) C(66) 117.4(2) yes . . .
C(65) C(66) C(67) 120.9(2) yes . . .
C(65) C(66) C(69) 121.4(2) yes . . .
C(67) C(66) C(69) 117.5(2) yes . . .
C(62) C(67) C(66) 122.9(2) yes . . .
F(19) C(68) F(20) 106.2(3) yes . . .
F(19) C(68) F(21) 104.1(3) yes . . .
F(19) C(68) C(64) 112.8(2) yes . . .
F(20) C(68) F(21) 108.0(3) yes . . .
F(20) C(68) C(64) 113.3(3) yes . . .
F(21) C(68) C(64) 111.7(3) yes . . .
F(22) C(69) F(23) 106.4(2) yes . . .
F(22) C(69) F(24) 106.7(2) yes . . .
F(22) C(69) C(66) 113.8(2) yes . . .
F(23) C(69) F(24) 105.9(2) yes . . .
F(23) C(69) C(66) 112.1(2) yes . . .
F(24) C(69) C(66) 111.5(2) yes . . .
C(71) C(70) C(74) 110.0(8) yes . . .
C(70) C(71) C(72) 102.3(7) yes . . .
C(71) C(72) C(73) 104.3(8) yes . . .
C(72) C(73) C(74) 105.8(8) yes . . .
C(70) C(74) C(73) 96.6(8) yes . . .
C(70) C(74) C(75) 116.5(8) yes . . .
C(73) C(74) C(75) 111.7(7) yes . . .
C(38) B(1) C(46) 114.5(2) yes . . .
C(38) B(1) C(54) 104.1(2) yes . . .
C(38) B(1) C(62) 110.2(2) yes . . .
C(46) B(1) C(54) 109.8(2) yes . . .
C(46) B(1) C(62) 103.9(2) yes . . .
C(54) B(1) C(62) 114.6(2) yes . . .
C(1) C(2) H(1) 109.5 no . . .
C(1) C(2) H(2) 109.5 no . . .
C(1) C(2) H(3) 109.5 no . . .
H(1) C(2) H(2) 109.5 no . . .
H(1) C(2) H(3) 109.5 no . . .
H(2) C(2) H(3) 109.5 no . . .
Ru(1) C(3) H(4) 119.8 no . . .
C(4) C(3) H(4) 126.4 no . . .
C(11) C(3) H(4) 126.4 no . . .
Ru(1) C(4) H(5) 123.4 no . . .
C(3) C(4) H(5) 125.3 no . . .
C(5) C(4) H(5) 125.3 no . . .
Ru(1) C(5) H(6) 117.9 no . . .
C(4) C(5) H(6) 126.4 no . . .
C(6) C(5) H(6) 126.4 no . . .
C(6) C(7) H(7) 120.9 no . . .
C(8) C(7) H(7) 121.0 no . . .
C(7) C(8) H(8) 118.9 no . . .
C(9) C(8) H(8) 118.9 no . . .
C(8) C(9) H(9) 119.2 no . . .
C(10) C(9) H(9) 119.2 no . . .
C(9) C(10) H(10) 120.8 no . . .
C(11) C(10) H(10) 120.8 no . . .
P(1) C(12) H(11) 109.7 no . . .
P(1) C(12) H(12) 109.7 no . . .
C(13) C(12) H(11) 109.7 no . . .
C(13) C(12) H(12) 109.7 no . . .
H(11) C(12) H(12) 108.2 no . . .
P(2) C(13) H(13) 109.4 no . . .
P(2) C(13) H(14) 109.4 no . . .
C(12) C(13) H(13) 109.4 no . . .
C(12) C(13) H(14) 109.4 no . . .
H(13) C(13) H(14) 108.0 no . . .
C(14) C(15) H(15) 119.7 no . . .
C(16) C(15) H(15) 119.7 no . . .
C(15) C(16) H(16) 120.0 no . . .
C(17) C(16) H(16) 120.0 no . . .
C(16) C(17) H(17) 119.9 no . . .
C(18) C(17) H(17) 119.9 no . . .
C(17) C(18) H(18) 119.8 no . . .
C(19) C(18) H(18) 119.8 no . . .
C(14) C(19) H(19) 120.2 no . . .
C(18) C(19) H(19) 120.1 no . . .
C(20) C(21) H(20) 119.9 no . . .
C(22) C(21) H(20) 119.9 no . . .
C(21) C(22) H(21) 119.5 no . . .
C(23) C(22) H(21) 119.5 no . . .
C(22) C(23) H(22) 120.5 no . . .
C(24) C(23) H(22) 120.5 no . . .
C(23) C(24) H(23) 119.8 no . . .
C(25) C(24) H(23) 119.8 no . . .
C(20) C(25) H(24) 119.4 no . . .
C(24) C(25) H(24) 119.4 no . . .
C(26) C(27) H(25) 119.6 no . . .
C(28) C(27) H(25) 119.6 no . . .
C(27) C(28) H(26) 119.9 no . . .
C(29) C(28) H(26) 119.9 no . . .
C(28) C(29) H(27) 120.1 no . . .
C(30) C(29) H(27) 120.1 no . . .
C(29) C(30) H(28) 120.0 no . . .
C(31) C(30) H(28) 120.0 no . . .
C(26) C(31) H(29) 119.7 no . . .
C(30) C(31) H(29) 119.8 no . . .
C(32) C(33) H(30) 119.3 no . . .
C(34) C(33) H(30) 119.3 no . . .
C(33) C(34) H(31) 120.1 no . . .
C(35) C(34) H(31) 120.1 no . . .
C(34) C(35) H(32) 120.2 no . . .
C(36) C(35) H(32) 120.2 no . . .
C(35) C(36) H(33) 119.7 no . . .
C(37) C(36) H(33) 119.7 no . . .
C(32) C(37) H(34) 119.9 no . . .
C(36) C(37) H(34) 120.0 no . . .
C(38) C(39) H(35) 118.5 no . . .
C(40) C(39) H(35) 118.5 no . . .
C(40) C(41) H(36) 121.1 no . . .
C(42) C(41) H(36) 121.1 no . . .
C(38) C(43) H(37) 118.9 no . . .
C(42) C(43) H(37) 118.9 no . . .
C(46) C(47) H(38) 119.3 no . . .
C(48) C(47) H(38) 119.3 no . . .
C(48) C(49) H(39) 120.9 no . . .
C(50) C(49) H(39) 120.9 no . . .
C(46) C(51) H(40) 119.1 no . . .
C(50) C(51) H(40) 119.0 no . . .
C(54) C(55) H(41) 118.7 no . . .
C(56) C(55) H(41) 118.6 no . . .
C(56) C(57) H(42) 121.1 no . . .
C(58) C(57) H(42) 121.1 no . . .
C(54) C(59) H(43) 119.1 no . . .
C(58) C(59) H(43) 119.1 no . . .
C(62) C(63) H(44) 118.9 no . . .
C(64) C(63) H(44) 118.9 no . . .
C(64) C(65) H(45) 121.3 no . . .
C(66) C(65) H(45) 121.3 no . . .
C(62) C(67) H(46) 118.6 no . . .
C(66) C(67) H(46) 118.6 no . . .
C(71) C(70) H(70A) 109.7 no . . .
C(71) C(70) H(70B) 109.7 no . . .
C(74) C(70) H(70A) 109.7 no . . .
C(74) C(70) H(70B) 109.7 no . . .
H(70A) C(70) H(70B) 108.2 no . . .
C(70) C(71) H(55) 111.3 no . . .
C(70) C(71) H(56) 111.3 no . . .
C(72) C(71) H(55) 111.3 no . . .
C(72) C(71) H(56) 111.3 no . . .
H(55) C(71) H(56) 109.2 no . . .
C(71) C(72) H(47) 110.9 no . . .
C(71) C(72) H(48) 110.9 no . . .
C(73) C(72) H(47) 110.9 no . . .
C(73) C(72) H(48) 110.9 no . . .
H(47) C(72) H(48) 108.9 no . . .
C(72) C(73) H(49) 110.6 no . . .
C(72) C(73) H(50) 110.6 no . . .
C(74) C(73) H(49) 110.6 no . . .
C(74) C(73) H(50) 110.6 no . . .
H(49) C(73) H(50) 108.7 no . . .
C(70) C(74) H(51) 110.4 no . . .
C(73) C(74) H(51) 110.4 no . . .
C(75) C(74) H(51) 110.4 no . . .
C(74) C(75) H(52) 109.5 no . . .
C(74) C(75) H(53) 109.5 no . . .
C(74) C(75) H(54) 109.5 no . . .
H(52) C(75) H(53) 109.5 no . . .
H(52) C(75) H(54) 109.5 no . . .
H(53) C(75) H(54) 109.5 no . . .

loop_
_geom_bond_atom_site_label_1
_geom_bond_atom_site_label_2
_geom_bond_distance
_geom_bond_publ_flag
_geom_bond_site_symmetry_1
_geom_bond_site_symmetry_2
Ru(1) P(1) 2.2938(7) yes . .
Ru(1) P(2) 2.2508(7) yes . .
Ru(1) N(1) 2.049(2) yes . .
Ru(1) C(3) 2.205(3) yes . .
Ru(1) C(4) 2.191(3) yes . .
Ru(1) C(5) 2.193(3) yes . .
Ru(1) C(6) 2.331(2) yes . .
Ru(1) C(11) 2.305(2) yes . .
P(1) C(12) 1.841(2) yes . .
P(1) C(14) 1.822(3) yes . .
P(1) C(20) 1.826(2) yes . .
P(2) C(13) 1.845(3) yes . .
P(2) C(26) 1.826(2) yes . .
P(2) C(32) 1.833(3) yes . .
F(1) F(25) 0.74(2) yes . .
F(1) F(27) 1.39(2) yes . .
F(1) C(44) 1.258(10) yes . .
F(2) F(25) 1.579(19) yes . .
F(2) F(26) 1.35(2) yes . .
F(2) C(44) 1.405(8) yes . .
F(3) F(26) 0.94(2) yes . .
F(3) F(27) 1.30(2) yes . .
F(3) C(44) 1.267(10) yes . .
F(4) C(45) 1.339(4) yes . .
F(5) C(45) 1.336(4) yes . .
F(6) C(45) 1.336(4) yes . .
F(7) C(52) 1.311(4) yes . .
F(8) C(52) 1.284(5) yes . .
F(9) C(52) 1.309(4) yes . .
F(10) C(53) 1.362(4) yes . .
F(11) C(53) 1.309(4) yes . .
F(12) C(53) 1.313(4) yes . .
F(13) C(60) 1.340(4) yes . .
F(14) C(60) 1.340(3) yes . .
F(15) C(60) 1.335(3) yes . .
F(16) C(61) 1.334(4) yes . .
F(17) C(61) 1.339(4) yes . .
F(18) C(61) 1.323(4) yes . .
F(19) C(68) 1.320(4) yes . .
F(20) C(68) 1.301(5) yes . .
F(21) C(68) 1.327(5) yes . .
F(22) C(69) 1.344(3) yes . .
F(23) C(69) 1.344(3) yes . .
F(24) C(69) 1.341(3) yes . .
F(25) C(44) 1.283(15) yes . .
F(26) C(44) 1.223(14) yes . .
F(27) C(44) 1.421(14) yes . .
N(1) C(1) 1.139(4) yes . .
C(1) C(2) 1.459(5) yes . .
C(3) C(4) 1.414(4) yes . .
C(3) C(11) 1.451(3) yes . .
C(4) C(5) 1.426(4) yes . .
C(5) C(6) 1.440(4) yes . .
C(6) C(7) 1.432(4) yes . .
C(6) C(11) 1.428(4) yes . .
C(7) C(8) 1.369(5) yes . .
C(8) C(9) 1.407(5) yes . .
C(9) C(10) 1.366(4) yes . .
C(10) C(11) 1.422(4) yes . .
C(12) C(13) 1.528(3) yes . .
C(14) C(15) 1.393(4) yes . .
C(14) C(19) 1.389(4) yes . .
C(15) C(16) 1.387(5) yes . .
C(16) C(17) 1.375(6) yes . .
C(17) C(18) 1.374(6) yes . .
C(18) C(19) 1.402(5) yes . .
C(20) C(21) 1.401(4) yes . .
C(20) C(25) 1.395(4) yes . .
C(21) C(22) 1.386(4) yes . .
C(22) C(23) 1.387(5) yes . .
C(23) C(24) 1.393(4) yes . .
C(24) C(25) 1.375(4) yes . .
C(26) C(27) 1.390(4) yes . .
C(26) C(31) 1.392(4) yes . .
C(27) C(28) 1.377(4) yes . .
C(28) C(29) 1.380(5) yes . .
C(29) C(30) 1.389(6) yes . .
C(30) C(31) 1.382(5) yes . .
C(32) C(33) 1.390(4) yes . .
C(32) C(37) 1.395(4) yes . .
C(33) C(34) 1.388(4) yes . .
C(34) C(35) 1.381(4) yes . .
C(35) C(36) 1.381(5) yes . .
C(36) C(37) 1.395(5) yes . .
C(38) C(39) 1.398(4) yes . .
C(38) C(43) 1.397(3) yes . .
C(38) B(1) 1.644(4) yes . .
C(39) C(40) 1.388(4) yes . .
C(40) C(41) 1.387(4) yes . .
C(40) C(44) 1.495(5) yes . .
C(41) C(42) 1.385(4) yes . .
C(42) C(43) 1.392(4) yes . .
C(42) C(45) 1.492(4) yes . .
C(46) C(47) 1.396(3) yes . .
C(46) C(51) 1.403(4) yes . .
C(46) B(1) 1.642(4) yes . .
C(47) C(48) 1.401(4) yes . .
C(48) C(49) 1.373(4) yes . .
C(48) C(52) 1.509(4) yes . .
C(49) C(50) 1.393(4) yes . .
C(50) C(51) 1.388(4) yes . .
C(50) C(53) 1.498(4) yes . .
C(54) C(55) 1.398(4) yes . .
C(54) C(59) 1.404(3) yes . .
C(54) B(1) 1.639(4) yes . .
C(55) C(56) 1.393(4) yes . .
C(56) C(57) 1.390(3) yes . .
C(56) C(60) 1.492(4) yes . .
C(57) C(58) 1.383(4) yes . .
C(58) C(59) 1.392(4) yes . .
C(58) C(61) 1.502(3) yes . .
C(62) C(63) 1.397(3) yes . .
C(62) C(67) 1.399(4) yes . .
C(62) B(1) 1.634(4) yes . .
C(63) C(64) 1.395(4) yes . .
C(64) C(65) 1.388(4) yes . .
C(64) C(68) 1.499(4) yes . .
C(65) C(66) 1.387(4) yes . .
C(66) C(67) 1.390(4) yes . .
C(66) C(69) 1.494(4) yes . .
C(70) C(71) 1.500(13) yes . .
C(70) C(74) 1.456(14) yes . .
C(71) C(72) 1.440(12) yes . .
C(72) C(73) 1.492(13) yes . .
C(73) C(74) 1.432(15) yes . .
C(74) C(75) 1.488(11) yes . .
C(2) H(1) 0.980 no . .
C(2) H(2) 0.980 no . .
C(2) H(3) 0.980 no . .
C(3) H(4) 0.950 no . .
C(4) H(5) 0.950 no . .
C(5) H(6) 0.950 no . .
C(7) H(7) 0.950 no . .
C(8) H(8) 0.950 no . .
C(9) H(9) 0.950 no . .
C(10) H(10) 0.950 no . .
C(12) H(11) 0.990 no . .
C(12) H(12) 0.990 no . .
C(13) H(13) 0.990 no . .
C(13) H(14) 0.990 no . .
C(15) H(15) 0.950 no . .
C(16) H(16) 0.950 no . .
C(17) H(17) 0.950 no . .
C(18) H(18) 0.950 no . .
C(19) H(19) 0.950 no . .
C(21) H(20) 0.950 no . .
C(22) H(21) 0.950 no . .
C(23) H(22) 0.950 no . .
C(24) H(23) 0.950 no . .
C(25) H(24) 0.950 no . .
C(27) H(25) 0.950 no . .
C(28) H(26) 0.950 no . .
C(29) H(27) 0.950 no . .
C(30) H(28) 0.950 no . .
C(31) H(29) 0.950 no . .
C(33) H(30) 0.950 no . .
C(34) H(31) 0.950 no . .
C(35) H(32) 0.950 no . .
C(36) H(33) 0.950 no . .
C(37) H(34) 0.950 no . .
C(39) H(35) 0.950 no . .
C(41) H(36) 0.950 no . .
C(43) H(37) 0.950 no . .
C(47) H(38) 0.950 no . .
C(49) H(39) 0.950 no . .
C(51) H(40) 0.950 no . .
C(55) H(41) 0.950 no . .
C(57) H(42) 0.950 no . .
C(59) H(43) 0.950 no . .
C(63) H(44) 0.950 no . .
C(65) H(45) 0.950 no . .
C(67) H(46) 0.950 no . .
C(70) H(70A) 0.990 no . .
C(70) H(70B) 0.990 no . .
C(71) H(55) 0.990 no . .
C(71) H(56) 0.990 no . .
C(72) H(47) 0.990 no . .
C(72) H(48) 0.990 no . .
C(73) H(49) 0.990 no . .
C(73) H(50) 0.990 no . .
C(74) H(51) 1.000 no . .
C(75) H(52) 0.980 no . .
C(75) H(53) 0.980 no . .
C(75) H(54) 0.980 no . .

loop_
_geom_torsion_atom_site_label_1
_geom_torsion_atom_site_label_2
_geom_torsion_atom_site_label_3
_geom_torsion_atom_site_label_4
_geom_torsion
_geom_torsion_publ_flag
_geom_torsion_site_symmetry_1
_geom_torsion_site_symmetry_2
_geom_torsion_site_symmetry_3
_geom_torsion_site_symmetry_4
P(1) Ru(1) P(2) C(13) -11.05(10) ? . . . .
P(1) Ru(1) P(2) C(26) -128.98(11) ? . . . .
P(1) Ru(1) P(2) C(32) 109.56(10) ? . . . .
P(2) Ru(1) P(1) C(12) -8.96(10) ? . . . .
P(2) Ru(1) P(1) C(14) 112.40(10) ? . . . .
P(2) Ru(1) P(1) C(20) -127.21(11) ? . . . .
P(1) Ru(1) N(1) C(1) -132(3) ? . . . .
N(1) Ru(1) P(1) C(12) -100.31(12) ? . . . .
N(1) Ru(1) P(1) C(14) 21.04(12) ? . . . .
N(1) Ru(1) P(1) C(20) 141.43(12) ? . . . .
P(1) Ru(1) C(3) C(4) -96.2(2) ? . . . .
P(1) Ru(1) C(3) C(11) 18.5(3) ? . . . .
C(3) Ru(1) P(1) C(12) 150.5(2) ? . . . .
C(3) Ru(1) P(1) C(14) -88.1(2) ? . . . .
C(3) Ru(1) P(1) C(20) 32.3(2) ? . . . .
P(1) Ru(1) C(4) C(3) 147.31(13) ? . . . .
P(1) Ru(1) C(4) C(5) 28.6(2) ? . . . .
C(4) Ru(1) P(1) C(12) 80.05(16) ? . . . .
C(4) Ru(1) P(1) C(14) -158.60(15) ? . . . .
C(4) Ru(1) P(1) C(20) -38.21(16) ? . . . .
P(1) Ru(1) C(5) C(4) -161.46(15) ? . . . .
P(1) Ru(1) C(5) C(6) 84.74(17) ? . . . .
C(5) Ru(1) P(1) C(12) 97.77(13) ? . . . .
C(5) Ru(1) P(1) C(14) -140.87(13) ? . . . .
C(5) Ru(1) P(1) C(20) -20.49(14) ? . . . .
P(1) Ru(1) C(6) C(5) -103.17(17) ? . . . .
P(1) Ru(1) C(6) C(7) 23.3(2) ? . . . .
P(1) Ru(1) C(6) C(11) 136.41(15) ? . . . .
C(6) Ru(1) P(1) C(12) 135.06(13) ? . . . .
C(6) Ru(1) P(1) C(14) -103.59(12) ? . . . .
C(6) Ru(1) P(1) C(20) 16.80(13) ? . . . .
P(1) Ru(1) C(11) C(3) -172.40(14) ? . . . .
P(1) Ru(1) C(11) C(6) -54.23(18) ? . . . .
P(1) Ru(1) C(11) C(10) 61.2(2) ? . . . .
C(11) Ru(1) P(1) C(12) 163.82(13) ? . . . .
C(11) Ru(1) P(1) C(14) -74.83(13) ? . . . .
C(11) Ru(1) P(1) C(20) 45.56(14) ? . . . .
P(2) Ru(1) N(1) C(1) 143(3) ? . . . .
N(1) Ru(1) P(2) C(13) 79.59(12) ? . . . .
N(1) Ru(1) P(2) C(26) -38.35(13) ? . . . .
N(1) Ru(1) P(2) C(32) -159.81(12) ? . . . .
P(2) Ru(1) C(3) C(4) 61.21(17) ? . . . .
P(2) Ru(1) C(3) C(11) 175.99(14) ? . . . .
C(3) Ru(1) P(2) C(13) 176.68(13) ? . . . .
C(3) Ru(1) P(2) C(26) 58.75(14) ? . . . .
C(3) Ru(1) P(2) C(32) -62.72(13) ? . . . .
P(2) Ru(1) C(4) C(3) -126.92(15) ? . . . .
P(2) Ru(1) C(4) C(5) 114.34(17) ? . . . .
C(4) Ru(1) P(2) C(13) -150.98(13) ? . . . .
C(4) Ru(1) P(2) C(26) 91.08(13) ? . . . .
C(4) Ru(1) P(2) C(32) -30.38(13) ? . . . .
P(2) Ru(1) C(5) C(4) -72.49(17) ? . . . .
P(2) Ru(1) C(5) C(6) 173.72(15) ? . . . .
C(5) Ru(1) P(2) C(13) -114.98(13) ? . . . .
C(5) Ru(1) P(2) C(26) 127.08(14) ? . . . .
C(5) Ru(1) P(2) C(32) 5.62(13) ? . . . .
P(2) Ru(1) C(6) C(5) -10.3(2) ? . . . .
P(2) Ru(1) C(6) C(7) 116.2(2) ? . . . .
P(2) Ru(1) C(6) C(11) -130.68(15) ? . . . .
C(6) Ru(1) P(2) C(13) -108.53(16) ? . . . .
C(6) Ru(1) P(2) C(26) 133.53(16) ? . . . .
C(6) Ru(1) P(2) C(32) 12.07(17) ? . . . .
P(2) Ru(1) C(11) C(3) -7.7(2) ? . . . .
P(2) Ru(1) C(11) C(6) 110.46(19) ? . . . .
P(2) Ru(1) C(11) C(10) -134.2(2) ? . . . .
C(11) Ru(1) P(2) C(13) -178.18(18) ? . . . .
C(11) Ru(1) P(2) C(26) 63.9(2) ? . . . .
C(11) Ru(1) P(2) C(32) -57.57(19) ? . . . .
N(1) Ru(1) C(3) C(4) 155.46(16) ? . . . .
N(1) Ru(1) C(3) C(11) -89.76(17) ? . . . .
C(3) Ru(1) N(1) C(1) 29(3) ? . . . .
N(1) Ru(1) C(4) C(3) -32.2(2) ? . . . .
N(1) Ru(1) C(4) C(5) -150.96(17) ? . . . .
C(4) Ru(1) N(1) C(1) 48(3) ? . . . .
N(1) Ru(1) C(5) C(4) 68.9(3) ? . . . .
N(1) Ru(1) C(5) C(6) -44.9(3) ? . . . .
C(5) Ru(1) N(1) C(1) -0(3) ? . . . .
N(1) Ru(1) C(6) C(5) 159.93(17) ? . . . .
N(1) Ru(1) C(6) C(7) -73.6(3) ? . . . .
N(1) Ru(1) C(6) C(11) 39.5(2) ? . . . .
C(6) Ru(1) N(1) C(1) -31(3) ? . . . .
N(1) Ru(1) C(11) C(3) 93.76(17) ? . . . .
N(1) Ru(1) C(11) C(6) -148.07(17) ? . . . .
N(1) Ru(1) C(11) C(10) -32.7(2) ? . . . .
C(11) Ru(1) N(1) C(1) -9(3) ? . . . .
C(3) Ru(1) C(4) C(5) -118.7(2) ? . . . .
C(4) Ru(1) C(3) C(11) 114.8(2) ? . . . .
C(3) Ru(1) C(5) C(4) 36.62(17) ? . . . .
C(3) Ru(1) C(5) C(6) -77.18(18) ? . . . .
C(5) Ru(1) C(3) C(4) -37.04(16) ? . . . .
C(5) Ru(1) C(3) C(11) 77.74(18) ? . . . .
C(3) Ru(1) C(6) C(5) 82.90(19) ? . . . .
C(3) Ru(1) C(6) C(7) -150.7(3) ? . . . .
C(3) Ru(1) C(6) C(11) -37.51(16) ? . . . .
C(6) Ru(1) C(3) C(4) -78.82(17) ? . . . .
C(6) Ru(1) C(3) C(11) 35.96(16) ? . . . .
C(3) Ru(1) C(11) C(6) 118.2(2) ? . . . .
C(3) Ru(1) C(11) C(10) -126.4(3) ? . . . .
C(11) Ru(1) C(3) C(4) -114.8(2) ? . . . .
C(4) Ru(1) C(5) C(6) -113.8(2) ? . . . .
C(5) Ru(1) C(4) C(3) 118.7(2) ? . . . .
C(4) Ru(1) C(6) C(5) 39.94(18) ? . . . .
C(4) Ru(1) C(6) C(7) 166.4(3) ? . . . .
C(4) Ru(1) C(6) C(11) -80.48(18) ? . . . .
C(6) Ru(1) C(4) C(3) 79.88(17) ? . . . .
C(6) Ru(1) C(4) C(5) -38.86(17) ? . . . .
C(4) Ru(1) C(11) C(3) -38.93(17) ? . . . .
C(4) Ru(1) C(11) C(6) 79.24(18) ? . . . .
C(4) Ru(1) C(11) C(10) -165.4(2) ? . . . .
C(11) Ru(1) C(4) C(3) 38.83(16) ? . . . .
C(11) Ru(1) C(4) C(5) -79.91(18) ? . . . .
C(5) Ru(1) C(6) C(7) 126.4(3) ? . . . .
C(5) Ru(1) C(6) C(11) -120.4(2) ? . . . .
C(6) Ru(1) C(5) C(4) 113.8(2) ? . . . .
C(5) Ru(1) C(11) C(3) -82.23(18) ? . . . .
C(5) Ru(1) C(11) C(6) 35.95(17) ? . . . .
C(5) Ru(1) C(11) C(10) 151.3(2) ? . . . .
C(11) Ru(1) C(5) C(4) 78.88(18) ? . . . .
C(11) Ru(1) C(5) C(6) -34.91(16) ? . . . .
C(6) Ru(1) C(11) C(3) -118.2(2) ? . . . .
C(6) Ru(1) C(11) C(10) 115.4(3) ? . . . .
C(11) Ru(1) C(6) C(5) 120.4(2) ? . . . .
C(11) Ru(1) C(6) C(7) -113.1(3) ? . . . .
Ru(1) P(1) C(12) C(13) 31.5(2) ? . . . .
Ru(1) P(1) C(14) C(15) 45.6(2) ? . . . .
Ru(1) P(1) C(14) C(19) -135.6(2) ? . . . .
Ru(1) P(1) C(20) C(21) -110.8(2) ? . . . .
Ru(1) P(1) C(20) C(25) 65.6(2) ? . . . .
C(12) P(1) C(14) C(15) 168.4(2) ? . . . .
C(12) P(1) C(14) C(19) -12.7(3) ? . . . .
C(14) P(1) C(12) C(13) -93.8(2) ? . . . .
C(12) P(1) C(20) C(21) 127.3(2) ? . . . .
C(12) P(1) C(20) C(25) -56.3(2) ? . . . .
C(20) P(1) C(12) C(13) 158.2(2) ? . . . .
C(14) P(1) C(20) C(21) 15.5(2) ? . . . .
C(14) P(1) C(20) C(25) -168.0(2) ? . . . .
C(20) P(1) C(14) C(15) -82.9(2) ? . . . .
C(20) P(1) C(14) C(19) 95.9(2) ? . . . .
Ru(1) P(2) C(13) C(12) 33.8(2) ? . . . .
Ru(1) P(2) C(26) C(27) -20.5(2) ? . . . .
Ru(1) P(2) C(26) C(31) 160.1(2) ? . . . .
Ru(1) P(2) C(32) C(33) -58.6(2) ? . . . .
Ru(1) P(2) C(32) C(37) 116.2(2) ? . . . .
C(13) P(2) C(26) C(27) -142.4(2) ? . . . .
C(13) P(2) C(26) C(31) 38.3(2) ? . . . .
C(26) P(2) C(13) C(12) 160.7(2) ? . . . .
C(13) P(2) C(32) C(33) 64.0(2) ? . . . .
C(13) P(2) C(32) C(37) -121.2(2) ? . . . .
C(32) P(2) C(13) C(12) -91.5(2) ? . . . .
C(26) P(2) C(32) C(33) 171.9(2) ? . . . .
C(26) P(2) C(32) C(37) -13.3(3) ? . . . .
C(32) P(2) C(26) C(27) 106.9(2) ? . . . .
C(32) P(2) C(26) C(31) -72.5(2) ? . . . .
F(25) F(1) F(27) F(3) 19(2) ? . . . .
F(25) F(1) F(27) C(44) -14(2) ? . . . .
F(27) F(1) F(25) F(2) -15(3) ? . . . .
F(27) F(1) F(25) C(44) 13(2) ? . . . .
F(25) F(1) C(44) F(2) 26.7(14) ? . . . .
F(25) F(1) C(44) F(3) 136.1(14) ? . . . .
F(25) F(1) C(44) F(26) 89.9(17) ? . . . .
F(25) F(1) C(44) F(27) 170.8(15) ? . . . .
F(25) F(1) C(44) C(40) -92.7(14) ? . . . .
C(44) F(1) F(25) F(2) -27.7(13) ? . . . .
F(27) F(1) C(44) F(2) -144.1(7) ? . . . .
F(27) F(1) C(44) F(3) -34.7(9) ? . . . .
F(27) F(1) C(44) F(25) -170.8(15) ? . . . .
F(27) F(1) C(44) F(26) -80.9(11) ? . . . .
F(27) F(1) C(44) C(40) 96.5(7) ? . . . .
C(44) F(1) F(27) F(3) 32.3(8) ? . . . .
F(25) F(2) F(26) F(3) 7(2) ? . . . .
F(25) F(2) F(26) C(44) 29.7(7) ? . . . .
F(26) F(2) F(25) F(1) 0.7(12) ? . . . .
F(26) F(2) F(25) C(44) -30.7(7) ? . . . .
F(25) F(2) C(44) F(1) -15.2(9) ? . . . .
F(25) F(2) C(44) F(3) -127.9(10) ? . . . .
F(25) F(2) C(44) F(26) -140.2(10) ? . . . .
F(25) F(2) C(44) F(27) -74.2(18) ? . . . .
F(25) F(2) C(44) C(40) 109.3(8) ? . . . .
C(44) F(2) F(25) F(1) 31.4(16) ? . . . .
F(26) F(2) C(44) F(1) 125.0(8) ? . . . .
F(26) F(2) C(44) F(3) 12.3(9) ? . . . .
F(26) F(2) C(44) F(25) 140.2(10) ? . . . .
F(26) F(2) C(44) F(27) 66.0(17) ? . . . .
F(26) F(2) C(44) C(40) -110.5(7) ? . . . .
C(44) F(2) F(26) F(3) -22.4(16) ? . . . .
F(26) F(3) F(27) F(1) -8(2) ? . . . .
F(26) F(3) F(27) C(44) 23.4(16) ? . . . .
F(27) F(3) F(26) F(2) -2(3) ? . . . .
F(27) F(3) F(26) C(44) -23.8(15) ? . . . .
F(26) F(3) C(44) F(1) -123.5(11) ? . . . .
F(26) F(3) C(44) F(2) -15.5(11) ? . . . .
F(26) F(3) C(44) F(25) -93.4(16) ? . . . .
F(26) F(3) C(44) F(27) -160.1(14) ? . . . .
F(26) F(3) C(44) C(40) 104.0(10) ? . . . .
C(44) F(3) F(26) F(2) 21.7(15) ? . . . .
F(27) F(3) C(44) F(1) 36.6(9) ? . . . .
F(27) F(3) C(44) F(2) 144.6(7) ? . . . .
F(27) F(3) C(44) F(25) 66.8(13) ? . . . .
F(27) F(3) C(44) F(26) 160.1(14) ? . . . .
F(27) F(3) C(44) C(40) -95.9(8) ? . . . .
C(44) F(3) F(27) F(1) -31.4(8) ? . . . .
F(1) F(25) C(44) F(2) -152.4(14) ? . . . .
F(1) F(25) C(44) F(3) -59.1(18) ? . . . .
F(1) F(25) C(44) F(26) -112.2(14) ? . . . .
F(1) F(25) C(44) F(27) -8.1(14) ? . . . .
F(1) F(25) C(44) C(40) 103.7(13) ? . . . .
F(2) F(25) C(44) F(1) 152.4(14) ? . . . .
F(2) F(25) C(44) F(3) 93.3(12) ? . . . .
F(2) F(25) C(44) F(26) 40.2(10) ? . . . .
F(2) F(25) C(44) F(27) 144.3(7) ? . . . .
F(2) F(25) C(44) C(40) -103.9(5) ? . . . .
F(2) F(26) C(44) F(1) -83.8(10) ? . . . .
F(2) F(26) C(44) F(3) -162.8(13) ? . . . .
F(2) F(26) C(44) F(25) -44.3(11) ? . . . .
F(2) F(26) C(44) F(27) -146.0(7) ? . . . .
F(2) F(26) C(44) C(40) 98.7(6) ? . . . .
F(3) F(26) C(44) F(1) 79.0(14) ? . . . .
F(3) F(26) C(44) F(2) 162.8(13) ? . . . .
F(3) F(26) C(44) F(25) 118.5(14) ? . . . .
F(3) F(26) C(44) F(27) 16.8(12) ? . . . .
F(3) F(26) C(44) C(40) -98.5(11) ? . . . .
F(1) F(27) C(44) F(2) 71.8(17) ? . . . .
F(1) F(27) C(44) F(3) 140.1(9) ? . . . .
F(1) F(27) C(44) F(25) 5.1(8) ? . . . .
F(1) F(27) C(44) F(26) 126.2(9) ? . . . .
F(1) F(27) C(44) C(40) -111.7(6) ? . . . .
F(3) F(27) C(44) F(1) -140.1(9) ? . . . .
F(3) F(27) C(44) F(2) -68.3(17) ? . . . .
F(3) F(27) C(44) F(25) -135.0(10) ? . . . .
F(3) F(27) C(44) F(26) -13.9(10) ? . . . .
F(3) F(27) C(44) C(40) 108.2(8) ? . . . .
Ru(1) N(1) C(1) C(2) 133(61) ? . . . .
Ru(1) C(3) C(4) C(5) 61.5(2) ? . . . .
Ru(1) C(3) C(11) C(6) -62.3(2) ? . . . .
Ru(1) C(3) C(11) C(10) 117.5(3) ? . . . .
C(4) C(3) C(11) Ru(1) 63.8(2) ? . . . .
C(4) C(3) C(11) C(6) 1.5(3) ? . . . .
C(4) C(3) C(11) C(10) -178.7(3) ? . . . .
C(11) C(3) C(4) Ru(1) -66.7(2) ? . . . .
C(11) C(3) C(4) C(5) -5.2(3) ? . . . .
Ru(1) C(4) C(5) C(6) 68.8(2) ? . . . .
C(3) C(4) C(5) Ru(1) -62.0(2) ? . . . .
C(3) C(4) C(5) C(6) 6.8(3) ? . . . .
Ru(1) C(5) C(6) C(7) -120.9(3) ? . . . .
Ru(1) C(5) C(6) C(11) 59.1(2) ? . . . .
C(4) C(5) C(6) Ru(1) -64.9(2) ? . . . .
C(4) C(5) C(6) C(7) 174.2(3) ? . . . .
C(4) C(5) C(6) C(11) -5.8(3) ? . . . .
Ru(1) C(6) C(7) C(8) 87.4(3) ? . . . .
Ru(1) C(6) C(11) C(3) 58.8(2) ? . . . .
Ru(1) C(6) C(11) C(10) -121.0(2) ? . . . .
C(5) C(6) C(7) C(8) 179.0(3) ? . . . .
C(5) C(6) C(11) Ru(1) -56.1(2) ? . . . .
C(5) C(6) C(11) C(3) 2.7(3) ? . . . .
C(5) C(6) C(11) C(10) -177.1(2) ? . . . .
C(7) C(6) C(11) Ru(1) 123.9(2) ? . . . .
C(7) C(6) C(11) C(3) -177.3(2) ? . . . .
C(7) C(6) C(11) C(10) 2.9(4) ? . . . .
C(11) C(6) C(7) C(8) -0.9(4) ? . . . .
C(6) C(7) C(8) C(9) -1.0(5) ? . . . .
C(7) C(8) C(9) C(10) 1.1(5) ? . . . .
C(8) C(9) C(10) C(11) 0.8(5) ? . . . .
C(9) C(10) C(11) Ru(1) -92.5(3) ? . . . .
C(9) C(10) C(11) C(3) 177.5(3) ? . . . .
C(9) C(10) C(11) C(6) -2.8(4) ? . . . .
P(1) C(12) C(13) P(2) -40.7(2) ? . . . .
P(1) C(14) C(15) C(16) 177.8(2) ? . . . .
P(1) C(14) C(19) C(18) -178.7(2) ? . . . .
C(15) C(14) C(19) C(18) 0.1(4) ? . . . .
C(19) C(14) C(15) C(16) -1.1(4) ? . . . .
C(14) C(15) C(16) C(17) 1.1(5) ? . . . .
C(15) C(16) C(17) C(18) -0.1(4) ? . . . .
C(16) C(17) C(18) C(19) -0.9(6) ? . . . .
C(17) C(18) C(19) C(14) 0.9(5) ? . . . .
P(1) C(20) C(21) C(22) 176.3(2) ? . . . .
P(1) C(20) C(25) C(24) -177.4(2) ? . . . .
C(21) C(20) C(25) C(24) -0.8(4) ? . . . .
C(25) C(20) C(21) C(22) -0.2(4) ? . . . .
C(20) C(21) C(22) C(23) 0.5(5) ? . . . .
C(21) C(22) C(23) C(24) 0.2(4) ? . . . .
C(22) C(23) C(24) C(25) -1.2(5) ? . . . .
C(23) C(24) C(25) C(20) 1.5(4) ? . . . .
P(2) C(26) C(27) C(28) 179.3(2) ? . . . .
P(2) C(26) C(31) C(30) 179.9(2) ? . . . .
C(27) C(26) C(31) C(30) 0.6(5) ? . . . .
C(31) C(26) C(27) C(28) -1.3(4) ? . . . .
C(26) C(27) C(28) C(29) 1.0(5) ? . . . .
C(27) C(28) C(29) C(30) -0.0(5) ? . . . .
C(28) C(29) C(30) C(31) -0.7(6) ? . . . .
C(29) C(30) C(31) C(26) 0.4(5) ? . . . .
P(2) C(32) C(33) C(34) 176.0(2) ? . . . .
P(2) C(32) C(37) C(36) -175.9(2) ? . . . .
C(33) C(32) C(37) C(36) -1.0(4) ? . . . .
C(37) C(32) C(33) C(34) 1.0(4) ? . . . .
C(32) C(33) C(34) C(35) -0.3(5) ? . . . .
C(33) C(34) C(35) C(36) -0.4(5) ? . . . .
C(34) C(35) C(36) C(37) 0.3(5) ? . . . .
C(35) C(36) C(37) C(32) 0.4(5) ? . . . .
C(39) C(38) C(43) C(42) -1.5(4) ? . . . .
C(43) C(38) C(39) C(40) 1.8(4) ? . . . .
C(39) C(38) B(1) C(46) 150.4(2) ? . . . .
C(39) C(38) B(1) C(54) -89.7(3) ? . . . .
C(39) C(38) B(1) C(62) 33.8(3) ? . . . .
B(1) C(38) C(39) C(40) 175.6(2) ? . . . .
C(43) C(38) B(1) C(46) -36.2(3) ? . . . .
C(43) C(38) B(1) C(54) 83.6(3) ? . . . .
C(43) C(38) B(1) C(62) -152.9(2) ? . . . .
B(1) C(38) C(43) C(42) -175.3(2) ? . . . .
C(38) C(39) C(40) C(41) -1.2(5) ? . . . .
C(38) C(39) C(40) C(44) 179.1(3) ? . . . .
C(39) C(40) C(41) C(42) 0.2(4) ? . . . .
C(39) C(40) C(44) F(1) -0.0(7) ? . . . .
C(39) C(40) C(44) F(2) -115.3(6) ? . . . .
C(39) C(40) C(44) F(3) 128.3(8) ? . . . .
C(39) C(40) C(44) F(25) -37.2(10) ? . . . .
C(39) C(40) C(44) F(26) 177.7(8) ? . . . .
C(39) C(40) C(44) F(27) 66.9(10) ? . . . .
C(41) C(40) C(44) F(1) -179.8(4) ? . . . .
C(41) C(40) C(44) F(2) 65.0(6) ? . . . .
C(41) C(40) C(44) F(3) -51.4(9) ? . . . .
C(41) C(40) C(44) F(25) 143.0(9) ? . . . .
C(41) C(40) C(44) F(26) -2.1(9) ? . . . .
C(41) C(40) C(44) F(27) -112.8(9) ? . . . .
C(44) C(40) C(41) C(42) 179.9(2) ? . . . .
C(40) C(41) C(42) C(43) 0.1(3) ? . . . .
C(40) C(41) C(42) C(45) -177.7(2) ? . . . .
C(41) C(42) C(43) C(38) 0.7(4) ? . . . .
C(41) C(42) C(45) F(4) 77.1(3) ? . . . .
C(41) C(42) C(45) F(5) -163.8(2) ? . . . .
C(41) C(42) C(45) F(6) -42.5(4) ? . . . .
C(43) C(42) C(45) F(4) -100.7(3) ? . . . .
C(43) C(42) C(45) F(5) 18.4(4) ? . . . .
C(43) C(42) C(45) F(6) 139.7(3) ? . . . .
C(45) C(42) C(43) C(38) 178.4(2) ? . . . .
C(47) C(46) C(51) C(50) 0.1(3) ? . . . .
C(51) C(46) C(47) C(48) -0.4(4) ? . . . .
C(47) C(46) B(1) C(38) -30.1(4) ? . . . .
C(47) C(46) B(1) C(54) -146.8(2) ? . . . .
C(47) C(46) B(1) C(62) 90.2(3) ? . . . .
B(1) C(46) C(47) C(48) -173.7(2) ? . . . .
C(51) C(46) B(1) C(38) 156.8(2) ? . . . .
C(51) C(46) B(1) C(54) 40.1(3) ? . . . .
C(51) C(46) B(1) C(62) -82.9(3) ? . . . .
B(1) C(46) C(51) C(50) 173.7(2) ? . . . .
C(46) C(47) C(48) C(49) 0.3(4) ? . . . .
C(46) C(47) C(48) C(52) -179.2(2) ? . . . .
C(47) C(48) C(49) C(50) 0.2(4) ? . . . .
C(47) C(48) C(52) F(7) 52.3(4) ? . . . .
C(47) C(48) C(52) F(8) -66.3(4) ? . . . .
C(47) C(48) C(52) F(9) 169.9(3) ? . . . .
C(49) C(48) C(52) F(7) -127.2(3) ? . . . .
C(49) C(48) C(52) F(8) 114.2(3) ? . . . .
C(49) C(48) C(52) F(9) -9.6(4) ? . . . .
C(52) C(48) C(49) C(50) 179.7(2) ? . . . .
C(48) C(49) C(50) C(51) -0.5(4) ? . . . .
C(48) C(49) C(50) C(53) -179.7(2) ? . . . .
C(49) C(50) C(51) C(46) 0.4(4) ? . . . .
C(49) C(50) C(53) F(10) 60.4(4) ? . . . .
C(49) C(50) C(53) F(11) -56.4(4) ? . . . .
C(49) C(50) C(53) F(12) 178.5(3) ? . . . .
C(51) C(50) C(53) F(10) -118.8(3) ? . . . .
C(51) C(50) C(53) F(11) 124.4(3) ? . . . .
C(51) C(50) C(53) F(12) -0.6(4) ? . . . .
C(53) C(50) C(51) C(46) 179.5(2) ? . . . .
C(55) C(54) C(59) C(58) -2.0(4) ? . . . .
C(59) C(54) C(55) C(56) 0.2(4) ? . . . .
C(55) C(54) B(1) C(38) -78.8(3) ? . . . .
C(55) C(54) B(1) C(46) 44.2(3) ? . . . .
C(55) C(54) B(1) C(62) 160.6(2) ? . . . .
B(1) C(54) C(55) C(56) 175.4(2) ? . . . .
C(59) C(54) B(1) C(38) 95.9(2) ? . . . .
C(59) C(54) B(1) C(46) -141.1(2) ? . . . .
C(59) C(54) B(1) C(62) -24.6(3) ? . . . .
B(1) C(54) C(59) C(58) -176.9(2) ? . . . .
C(54) C(55) C(56) C(57) 1.0(4) ? . . . .
C(54) C(55) C(56) C(60) 179.8(2) ? . . . .
C(55) C(56) C(57) C(58) -0.4(4) ? . . . .
C(55) C(56) C(60) F(13) -71.9(3) ? . . . .
C(55) C(56) C(60) F(14) 46.7(4) ? . . . .
C(55) C(56) C(60) F(15) 168.2(2) ? . . . .
C(57) C(56) C(60) F(13) 106.9(3) ? . . . .
C(57) C(56) C(60) F(14) -134.5(2) ? . . . .
C(57) C(56) C(60) F(15) -13.0(4) ? . . . .
C(60) C(56) C(57) C(58) -179.2(2) ? . . . .
C(56) C(57) C(58) C(59) -1.3(4) ? . . . .
C(56) C(57) C(58) C(61) 175.2(2) ? . . . .
C(57) C(58) C(59) C(54) 2.6(4) ? . . . .
C(57) C(58) C(61) F(16) 32.7(4) ? . . . .
C(57) C(58) C(61) F(17) 151.9(2) ? . . . .
C(57) C(58) C(61) F(18) -88.5(3) ? . . . .
C(59) C(58) C(61) F(16) -150.7(2) ? . . . .
C(59) C(58) C(61) F(17) -31.5(4) ? . . . .
C(59) C(58) C(61) F(18) 88.1(3) ? . . . .
C(61) C(58) C(59) C(54) -173.9(2) ? . . . .
C(63) C(62) C(67) C(66) 2.9(4) ? . . . .
C(67) C(62) C(63) C(64) -4.1(4) ? . . . .
C(63) C(62) B(1) C(38) -146.8(2) ? . . . .
C(63) C(62) B(1) C(46) 90.0(3) ? . . . .
C(63) C(62) B(1) C(54) -29.7(4) ? . . . .
B(1) C(62) C(63) C(64) -179.2(2) ? . . . .
C(67) C(62) B(1) C(38) 38.2(3) ? . . . .
C(67) C(62) B(1) C(46) -84.9(3) ? . . . .
C(67) C(62) B(1) C(54) 155.3(2) ? . . . .
B(1) C(62) C(67) C(66) 178.2(2) ? . . . .
C(62) C(63) C(64) C(65) 2.5(4) ? . . . .
C(62) C(63) C(64) C(68) -176.7(2) ? . . . .
C(63) C(64) C(65) C(66) 0.7(4) ? . . . .
C(63) C(64) C(68) F(19) 41.0(4) ? . . . .
C(63) C(64) C(68) F(20) 161.8(3) ? . . . .
C(63) C(64) C(68) F(21) -75.9(4) ? . . . .
C(65) C(64) C(68) F(19) -138.1(3) ? . . . .
C(65) C(64) C(68) F(20) -17.4(4) ? . . . .
C(65) C(64) C(68) F(21) 105.0(3) ? . . . .
C(68) C(64) C(65) C(66) 179.8(2) ? . . . .
C(64) C(65) C(66) C(67) -1.9(4) ? . . . .
C(64) C(65) C(66) C(69) -177.1(2) ? . . . .
C(65) C(66) C(67) C(62) 0.1(3) ? . . . .
C(65) C(66) C(69) F(22) -10.3(4) ? . . . .
C(65) C(66) C(69) F(23) -131.1(2) ? . . . .
C(65) C(66) C(69) F(24) 110.4(3) ? . . . .
C(67) C(66) C(69) F(22) 174.4(2) ? . . . .
C(67) C(66) C(69) F(23) 53.6(3) ? . . . .
C(67) C(66) C(69) F(24) -65.0(3) ? . . . .
C(69) C(66) C(67) C(62) 175.5(2) ? . . . .
C(71) C(70) C(74) C(73) -37.1(12) ? . . . .
C(71) C(70) C(74) C(75) -155.3(8) ? . . . .
C(74) C(70) C(71) C(72) 14.8(13) ? . . . .
C(70) C(71) C(72) C(73) 13.6(12) ? . . . .
C(71) C(72) C(73) C(74) -38.9(11) ? . . . .
C(72) C(73) C(74) C(70) 45.1(11) ? . . . .
C(72) C(73) C(74) C(75) 167.0(8) ? . . . .
